data_4023604
loop_
_publ_author_name
'Ravindranath Nasi'
'Brian O. Patrick'
'Lyann Sim'
'David R. Rose'
'B. Mario Pinto'

_publ_section_title
;
 Studies Directed toward the Stereochemical Structure Determination of
 the Naturally Occurring Glucosidase Inhibitor, Kotalanol: Synthesis
 and Inhibitory Activities against Human Maltase Glucoamylase of
 Seven-Carbon, Chain-Extended Homologues of Salacinol
;
_journal_name_full 'Journal of Organic Chemistry'
_journal_page_first 6172
_journal_page_last 6181
_journal_paper_doi 10.1021/jo800855n
_journal_volume 73
_journal_year 2008
_chemical_formula_sum 'C41 H48 O9'
_chemical_formula_weight 684.79
_space_group_IT_number 19
_symmetry_cell_setting orthorhombic
_symmetry_space_group_name_Hall 'P 2ac 2ab'
_symmetry_space_group_name_H-M 'P 21 21 21'
_atom_sites_solution_hydrogens geom
_atom_sites_solution_primary direct
_atom_sites_solution_secondary difmap
_audit_creation_method SHELXL-97
_cell_angle_alpha 90.00
_cell_angle_beta 90.00
_cell_angle_gamma 90.00
_cell_formula_units_Z 4
_cell_length_a 13.3050(13)
_cell_length_b 14.0637(10)
_cell_length_c 19.9902(18)
_cell_measurement_reflns_used 4964
_cell_measurement_temperature 296(2)
_cell_measurement_theta_max 21.15
_cell_measurement_theta_min 2.34
_cell_volume 3740.5(6)
_computing_structure_refinement 'SHELXL-97 (Sheldrick, 1997)'
_diffrn_ambient_temperature 296(2)
_diffrn_measured_fraction_theta_full 0.996
_diffrn_measured_fraction_theta_max 0.996
_diffrn_measurement_device_type 'Bruker X8 APEX II'
_diffrn_measurement_method 'area detector'
_diffrn_radiation_monochromator graphite
_diffrn_radiation_source 'fine-focus sealed tube'
_diffrn_radiation_type MoK\a
_diffrn_radiation_wavelength 0.71073
_diffrn_reflns_av_R_equivalents 0.0475
_diffrn_reflns_av_sigmaI/netI 0.0526
_diffrn_reflns_limit_h_max 15
_diffrn_reflns_limit_h_min -15
_diffrn_reflns_limit_k_max 16
_diffrn_reflns_limit_k_min -12
_diffrn_reflns_limit_l_max 23
_diffrn_reflns_limit_l_min -23
_diffrn_reflns_number 27968
_diffrn_reflns_theta_full 25.07
_diffrn_reflns_theta_max 25.07
_diffrn_reflns_theta_min 1.77
_exptl_absorpt_coefficient_mu 0.085
_exptl_absorpt_correction_T_max 0.985
_exptl_absorpt_correction_T_min 0.846
_exptl_absorpt_correction_type multi-scan
_exptl_crystal_colour colourless
_exptl_crystal_density_diffrn 1.216
_exptl_crystal_density_method 'not measured'
_exptl_crystal_description prism
_exptl_crystal_F_000 1464
_exptl_crystal_size_max 0.35
_exptl_crystal_size_mid 0.25
_exptl_crystal_size_min 0.18
_refine_diff_density_max 0.114
_refine_diff_density_min -0.153
_refine_diff_density_rms 0.031
_refine_ls_abs_structure_details 'Flack H D (1983), Acta Cryst. A39, 876-881'
_refine_ls_abs_structure_Flack 0.7(8)
_refine_ls_extinction_method none
_refine_ls_goodness_of_fit_ref 0.997
_refine_ls_hydrogen_treatment constr
_refine_ls_matrix_type full
_refine_ls_number_parameters 455
_refine_ls_number_reflns 6596
_refine_ls_number_restraints 0
_refine_ls_restrained_S_all 0.997
_refine_ls_R_factor_all 0.0890
_refine_ls_R_factor_gt 0.0425
_refine_ls_shift/su_max 0.003
_refine_ls_shift/su_mean 0.000
_refine_ls_structure_factor_coef Fsqd
_refine_ls_weighting_details 'calc w=1/[\s^2^(Fo^2^)+(0.0423P)^2^+0.0000P] where P=(Fo^2^+2Fc^2^)/3'
_refine_ls_weighting_scheme calc
_refine_ls_wR_factor_gt 0.0804
_refine_ls_wR_factor_ref 0.0963
_reflns_number_gt 4134
_reflns_number_total 6596
_reflns_threshold_expression >2sigma(I)
_cod_data_source_file jo800855n-file004.cif
_cod_data_source_block Compound_27
_cod_database_code 4023604

loop_
_symmetry_equiv_pos_as_xyz
'x, y, z'
'-x+1/2, -y, z+1/2'
'x+1/2, -y+1/2, -z'
'-x, y+1/2, -z+1/2'

loop_
_atom_site_label
_atom_site_type_symbol
_atom_site_fract_x
_atom_site_fract_y
_atom_site_fract_z
_atom_site_U_iso_or_equiv
_atom_site_adp_type
_atom_site_occupancy
_atom_site_symmetry_multiplicity
_atom_site_calc_flag
_atom_site_refinement_flags
_atom_site_disorder_assembly
_atom_site_disorder_group
C1 C 0.5693(2) 0.24905(19) 0.40848(14) 0.0621(7) Uani 1 1 d . . .
H1A H 0.5891 0.2416 0.3621 0.075 Uiso 1 1 calc R . .
H1B H 0.6269 0.2335 0.4362 0.075 Uiso 1 1 calc R . .
C2 C 0.53911(17) 0.35224(16) 0.42087(12) 0.0451(6) Uani 1 1 d . . .
H2 H 0.5349 0.3650 0.4690 0.054 Uiso 1 1 calc R . .
C3 C 0.43847(16) 0.37135(15) 0.38738(11) 0.0404(6) Uani 1 1 d . . .
H3 H 0.4483 0.3666 0.3389 0.048 Uiso 1 1 calc R . .
C4 C 0.39301(16) 0.46722(15) 0.40198(11) 0.0409(5) Uani 1 1 d . . .
H4 H 0.4328 0.5161 0.3792 0.049 Uiso 1 1 calc R . .
C5 C 0.28521(16) 0.47507(16) 0.37897(11) 0.0439(6) Uani 1 1 d . . .
H5 H 0.2448 0.4295 0.4045 0.053 Uiso 1 1 calc R . .
C6 C 0.26904(17) 0.45625(15) 0.30557(12) 0.0465(6) Uani 1 1 d . . .
H6 H 0.2868 0.3898 0.2967 0.056 Uiso 1 1 calc R . .
C7 C 0.16030(18) 0.47115(18) 0.28382(14) 0.0604(7) Uani 1 1 d . . .
H7A H 0.1348 0.5306 0.3016 0.072 Uiso 1 1 calc R . .
H7B H 0.1560 0.4734 0.2354 0.072 Uiso 1 1 calc R . .
C8 C 0.70214(19) 0.4260(2) 0.41932(15) 0.0712(8) Uani 1 1 d . . .
H8A H 0.7396 0.3674 0.4136 0.085 Uiso 1 1 calc R . .
H8B H 0.6950 0.4380 0.4669 0.085 Uiso 1 1 calc R . .
C9 C 0.75728(18) 0.50608(17) 0.38724(14) 0.0540(7) Uani 1 1 d . . .
C10 C 0.8162(2) 0.5659(2) 0.42418(16) 0.0828(9) Uani 1 1 d . . .
H10 H 0.8211 0.5568 0.4701 0.099 Uiso 1 1 calc R . .
C11 C 0.8683(3) 0.6391(2) 0.3951(2) 0.1011(11) Uani 1 1 d . . .
H11 H 0.9082 0.6785 0.4214 0.121 Uiso 1 1 calc R . .
C12 C 0.8622(3) 0.6543(3) 0.3286(3) 0.0959(12) Uani 1 1 d . . .
H12 H 0.8977 0.7039 0.3089 0.115 Uiso 1 1 calc R . .
C13 C 0.8040(3) 0.5968(3) 0.29087(18) 0.0956(11) Uani 1 1 d . . .
H13 H 0.7988 0.6071 0.2450 0.115 Uiso 1 1 calc R . .
C14 C 0.7521(3) 0.5228(2) 0.32002(16) 0.0779(8) Uani 1 1 d . . .
H14 H 0.7128 0.4834 0.2934 0.093 Uiso 1 1 calc R . .
C15 C 0.36117(19) 0.57568(16) 0.49116(12) 0.0520(7) Uani 1 1 d . . .
C16 C 0.3668(2) 0.57811(18) 0.56662(13) 0.0731(9) Uani 1 1 d . . .
H16A H 0.3199 0.5332 0.5849 0.110 Uiso 1 1 calc R . .
H16B H 0.3505 0.6408 0.5822 0.110 Uiso 1 1 calc R . .
H16C H 0.4336 0.5618 0.5807 0.110 Uiso 1 1 calc R . .
C17 C 0.5229(2) 0.6464(2) 0.47604(16) 0.0841(9) Uani 1 1 d . . .
H17A H 0.5322 0.6582 0.5229 0.126 Uiso 1 1 calc R . .
H17B H 0.5565 0.6948 0.4506 0.126 Uiso 1 1 calc R . .
H17C H 0.5503 0.5853 0.4648 0.126 Uiso 1 1 calc R . .
C18 C 0.2547(2) 0.59130(17) 0.46363(15) 0.0606(7) Uani 1 1 d . . .
C19 C 0.2200(2) 0.69504(18) 0.46742(18) 0.0948(11) Uani 1 1 d . . .
H19A H 0.1541 0.7006 0.4483 0.142 Uiso 1 1 calc R . .
H19B H 0.2661 0.7345 0.4430 0.142 Uiso 1 1 calc R . .
H19C H 0.2181 0.7150 0.5133 0.142 Uiso 1 1 calc R . .
C20 C 0.0899(2) 0.5262(3) 0.4850(2) 0.1151(13) Uani 1 1 d . . .
H20A H 0.0576 0.5805 0.5045 0.173 Uiso 1 1 calc R . .
H20B H 0.0601 0.4691 0.5022 0.173 Uiso 1 1 calc R . .
H20C H 0.0818 0.5281 0.4372 0.173 Uiso 1 1 calc R . .
C21 C 0.0005(2) 0.4040(2) 0.29342(19) 0.0971(11) Uani 1 1 d . . .
H21A H -0.0080 0.4075 0.2453 0.117 Uiso 1 1 calc R . .
H21B H -0.0246 0.4627 0.3127 0.117 Uiso 1 1 calc R . .
C22 C -0.0580(2) 0.32194(19) 0.32033(18) 0.0646(8) Uani 1 1 d . . .
C23 C -0.0544(2) 0.2970(2) 0.38589(18) 0.0766(9) Uani 1 1 d . . .
H23 H -0.0118 0.3296 0.4148 0.092 Uiso 1 1 calc R . .
C24 C -0.1133(3) 0.2238(3) 0.41021(19) 0.0893(10) Uani 1 1 d . . .
H24 H -0.1102 0.2077 0.4553 0.107 Uiso 1 1 calc R . .
C25 C -0.1751(3) 0.1756(2) 0.3690(3) 0.0942(12) Uani 1 1 d . . .
H25 H -0.2148 0.1266 0.3857 0.113 Uiso 1 1 calc R . .
C26 C -0.1796(2) 0.1986(2) 0.3035(2) 0.0898(11) Uani 1 1 d . . .
H26 H -0.2224 0.1653 0.2751 0.108 Uiso 1 1 calc R . .
C27 C -0.1205(2) 0.2717(2) 0.27837(17) 0.0822(9) Uani 1 1 d . . .
H27 H -0.1231 0.2868 0.2331 0.099 Uiso 1 1 calc R . .
C28 C 0.3585(2) 0.48038(19) 0.20210(13) 0.0659(8) Uani 1 1 d . . .
H28A H 0.3926 0.5302 0.1774 0.079 Uiso 1 1 calc R . .
H28B H 0.2963 0.4663 0.1788 0.079 Uiso 1 1 calc R . .
C29 C 0.4230(2) 0.39351(19) 0.20173(11) 0.0544(7) Uani 1 1 d . . .
C30 C 0.3838(3) 0.3047(2) 0.18865(14) 0.0769(9) Uani 1 1 d . . .
H30 H 0.3157 0.2982 0.1792 0.092 Uiso 1 1 calc R . .
C31 C 0.4453(4) 0.2248(2) 0.18945(17) 0.0922(11) Uani 1 1 d . . .
H31 H 0.4181 0.1651 0.1807 0.111 Uiso 1 1 calc R . .
C32 C 0.5455(3) 0.2335(2) 0.20301(16) 0.0871(11) Uani 1 1 d . . .
H32 H 0.5868 0.1801 0.2028 0.105 Uiso 1 1 calc R . .
C33 C 0.5843(2) 0.3209(2) 0.21684(14) 0.0762(9) Uani 1 1 d . . .
H33 H 0.6523 0.3271 0.2265 0.091 Uiso 1 1 calc R . .
C34 C 0.5239(2) 0.39973(19) 0.21662(12) 0.0606(7) Uani 1 1 d . . .
H34 H 0.5516 0.4587 0.2267 0.073 Uiso 1 1 calc R . .
C35 C 0.40280(19) 0.20923(16) 0.38652(12) 0.0485(6) Uani 1 1 d . . .
H35 H 0.4210 0.2128 0.3391 0.058 Uiso 1 1 calc R . .
C36 C 0.3212(2) 0.13723(17) 0.39416(12) 0.0503(6) Uani 1 1 d . . .
C37 C 0.2213(2) 0.1635(2) 0.39221(14) 0.0654(8) Uani 1 1 d . . .
H37 H 0.2046 0.2277 0.3916 0.078 Uiso 1 1 calc R . .
C38 C 0.1452(2) 0.0960(2) 0.39111(15) 0.0791(9) Uani 1 1 d . . .
H38 H 0.0782 0.1148 0.3901 0.095 Uiso 1 1 calc R . .
C39 C 0.1702(3) 0.0011(3) 0.39145(16) 0.0881(10) Uani 1 1 d . . .
H39 H 0.1199 -0.0448 0.3895 0.106 Uiso 1 1 calc R . .
C40 C 0.2682(3) -0.0257(2) 0.39468(15) 0.0835(10) Uani 1 1 d . . .
H40 H 0.2844 -0.0900 0.3960 0.100 Uiso 1 1 calc R . .
C41 C 0.3442(2) 0.04143(18) 0.39609(13) 0.0656(8) Uani 1 1 d . . .
H41 H 0.4110 0.0221 0.3983 0.079 Uiso 1 1 calc R . .
O1 O 0.48901(13) 0.18428(12) 0.42310(9) 0.0605(5) Uani 1 1 d . . .
O2 O 0.36813(11) 0.29905(10) 0.40681(7) 0.0439(4) Uani 1 1 d . . .
O3 O 0.60637(12) 0.41693(12) 0.38969(8) 0.0567(5) Uani 1 1 d . . .
O4 O 0.39678(12) 0.48464(10) 0.47270(8) 0.0467(4) Uani 1 1 d . . .
O5 O 0.41932(14) 0.64768(11) 0.46095(8) 0.0596(5) Uani 1 1 d . . .
O6 O 0.19436(14) 0.52767(13) 0.50108(10) 0.0774(6) Uani 1 1 d . . .
O7 O 0.25030(12) 0.56892(10) 0.39427(9) 0.0551(4) Uani 1 1 d . . .
O8 O 0.10341(13) 0.39392(11) 0.30877(9) 0.0673(5) Uani 1 1 d . . .
O9 O 0.33490(12) 0.51510(11) 0.26746(8) 0.0509(4) Uani 1 1 d . . .

loop_
_atom_site_aniso_label
_atom_site_aniso_U_11
_atom_site_aniso_U_22
_atom_site_aniso_U_33
_atom_site_aniso_U_23
_atom_site_aniso_U_13
_atom_site_aniso_U_12
C1 0.0434(16) 0.0659(18) 0.077(2) 0.0040(14) 0.0021(14) 0.0156(15)
C2 0.0330(14) 0.0518(15) 0.0504(16) 0.0057(11) 0.0048(12) 0.0053(12)
C3 0.0363(14) 0.0450(14) 0.0399(14) 0.0029(11) 0.0030(12) 0.0009(11)
C4 0.0358(13) 0.0408(13) 0.0461(15) 0.0034(10) 0.0049(11) 0.0020(11)
C5 0.0344(14) 0.0356(14) 0.0617(17) 0.0032(11) 0.0038(12) 0.0023(11)
C6 0.0391(15) 0.0393(14) 0.0610(17) 0.0074(11) -0.0030(13) -0.0019(12)
C7 0.0418(16) 0.0589(16) 0.080(2) 0.0166(14) -0.0123(14) -0.0062(14)
C8 0.0413(17) 0.077(2) 0.095(2) 0.0164(16) -0.0126(16) -0.0040(15)
C9 0.0350(14) 0.0582(17) 0.0688(19) 0.0012(14) -0.0023(15) 0.0069(13)
C10 0.080(2) 0.087(2) 0.081(2) -0.0015(18) -0.0114(19) -0.017(2)
C11 0.090(3) 0.073(2) 0.141(4) -0.006(2) -0.021(3) -0.022(2)
C12 0.064(2) 0.081(3) 0.143(4) 0.027(3) 0.010(2) 0.001(2)
C13 0.086(3) 0.117(3) 0.084(3) 0.026(2) 0.008(2) -0.001(2)
C14 0.071(2) 0.088(2) 0.075(2) -0.0046(17) -0.0081(18) -0.009(2)
C15 0.0536(17) 0.0412(15) 0.0612(18) -0.0054(12) 0.0093(14) -0.0014(13)
C16 0.098(2) 0.0601(17) 0.061(2) -0.0106(14) 0.0189(17) -0.0044(17)
C17 0.069(2) 0.093(2) 0.090(2) -0.0020(18) -0.0046(19) -0.0327(18)
C18 0.0567(19) 0.0477(16) 0.077(2) -0.0110(14) 0.0151(16) 0.0040(14)
C19 0.085(2) 0.0573(19) 0.142(3) -0.0226(18) 0.001(2) 0.0258(17)
C20 0.052(2) 0.128(3) 0.165(4) -0.018(3) 0.035(2) -0.006(2)
C21 0.0407(19) 0.096(2) 0.155(3) 0.038(2) -0.023(2) -0.0127(18)
C22 0.0328(16) 0.0610(18) 0.100(2) 0.0003(17) -0.0106(16) -0.0022(14)
C23 0.062(2) 0.070(2) 0.098(3) -0.0026(19) -0.019(2) 0.0011(17)
C24 0.066(2) 0.090(3) 0.112(3) 0.027(2) 0.011(2) 0.014(2)
C25 0.052(2) 0.053(2) 0.177(4) 0.012(2) 0.006(3) 0.0055(17)
C26 0.054(2) 0.062(2) 0.154(4) -0.031(2) -0.017(2) -0.0037(17)
C27 0.059(2) 0.090(2) 0.098(2) -0.0111(19) -0.007(2) 0.0046(19)
C28 0.0621(19) 0.0820(19) 0.0537(18) 0.0119(15) -0.0043(15) 0.0073(17)
C29 0.0573(19) 0.0654(18) 0.0405(15) 0.0027(12) -0.0013(13) 0.0016(16)
C30 0.078(2) 0.086(2) 0.067(2) -0.0147(17) -0.0027(17) -0.015(2)
C31 0.122(4) 0.071(2) 0.084(2) -0.0219(18) 0.013(2) -0.010(3)
C32 0.117(3) 0.070(2) 0.075(2) -0.0074(17) 0.022(2) 0.025(2)
C33 0.067(2) 0.090(3) 0.072(2) 0.0042(17) 0.0116(16) 0.019(2)
C34 0.062(2) 0.0638(18) 0.0566(18) 0.0005(13) 0.0037(15) -0.0018(16)
C35 0.0512(17) 0.0431(16) 0.0512(16) -0.0028(11) 0.0059(14) 0.0102(13)
C36 0.0628(18) 0.0420(16) 0.0462(15) -0.0006(11) 0.0101(14) 0.0021(13)
C37 0.064(2) 0.0605(18) 0.0720(19) -0.0057(14) 0.0052(16) -0.0055(16)
C38 0.071(2) 0.077(2) 0.089(2) -0.0118(17) 0.0149(18) -0.0132(19)
C39 0.098(3) 0.078(3) 0.088(2) -0.0096(18) 0.022(2) -0.030(2)
C40 0.121(3) 0.0501(18) 0.079(2) -0.0072(15) 0.023(2) -0.010(2)
C41 0.082(2) 0.0504(18) 0.0642(18) -0.0009(13) 0.0128(16) -0.0014(17)
O1 0.0527(12) 0.0521(11) 0.0768(13) 0.0110(9) -0.0011(10) 0.0126(9)
O2 0.0410(10) 0.0393(9) 0.0513(10) 0.0000(7) 0.0064(8) 0.0035(8)
O3 0.0346(10) 0.0704(11) 0.0652(11) 0.0069(9) -0.0020(9) 0.0021(9)
O4 0.0494(10) 0.0429(9) 0.0478(10) -0.0023(7) 0.0051(8) 0.0045(8)
O5 0.0594(13) 0.0498(10) 0.0696(12) 0.0006(8) 0.0034(10) -0.0157(9)
O6 0.0533(13) 0.0807(13) 0.0983(15) -0.0095(11) 0.0327(11) -0.0085(11)
O7 0.0440(10) 0.0394(10) 0.0820(13) -0.0006(8) 0.0000(10) 0.0087(8)
O8 0.0355(11) 0.0613(12) 0.1051(14) 0.0189(10) -0.0124(10) -0.0083(9)
O9 0.0436(10) 0.0502(9) 0.0588(11) 0.0090(8) 0.0004(9) -0.0013(8)

loop_
_atom_type_symbol
_atom_type_description
_atom_type_scat_dispersion_real
_atom_type_scat_dispersion_imag
_atom_type_scat_source
C C 0.0033 0.0016 'International Tables Vol C Tables 4.2.6.8 and 6.1.1.4'
H H 0.0000 0.0000 'International Tables Vol C Tables 4.2.6.8 and 6.1.1.4'
O O 0.0106 0.0060 'International Tables Vol C Tables 4.2.6.8 and 6.1.1.4'

loop_
_geom_angle_atom_site_label_1
_geom_angle_atom_site_label_2
_geom_angle_atom_site_label_3
_geom_angle
_geom_angle_site_symmetry_1
_geom_angle_site_symmetry_3
_geom_angle_publ_flag
O1 C1 C2 111.99(19) . . ?
O1 C1 H1A 109.2 . . ?
C2 C1 H1A 109.2 . . ?
O1 C1 H1B 109.2 . . ?
C2 C1 H1B 109.2 . . ?
H1A C1 H1B 107.9 . . ?
O3 C2 C3 104.38(17) . . ?
O3 C2 C1 111.83(19) . . ?
C3 C2 C1 109.2(2) . . ?
O3 C2 H2 110.4 . . ?
C3 C2 H2 110.4 . . ?
C1 C2 H2 110.4 . . ?
O2 C3 C4 108.65(17) . . ?
O2 C3 C2 109.25(17) . . ?
C4 C3 C2 115.24(19) . . ?
O2 C3 H3 107.8 . . ?
C4 C3 H3 107.8 . . ?
C2 C3 H3 107.8 . . ?
O4 C4 C3 109.24(17) . . ?
O4 C4 C5 108.71(18) . . ?
C3 C4 C5 112.81(19) . . ?
O4 C4 H4 108.7 . . ?
C3 C4 H4 108.7 . . ?
C5 C4 H4 108.7 . . ?
O7 C5 C6 108.88(18) . . ?
O7 C5 C4 108.08(18) . . ?
C6 C5 C4 114.81(18) . . ?
O7 C5 H5 108.3 . . ?
C6 C5 H5 108.3 . . ?
C4 C5 H5 108.3 . . ?
O9 C6 C5 109.31(18) . . ?
O9 C6 C7 110.54(18) . . ?
C5 C6 C7 112.9(2) . . ?
O9 C6 H6 108.0 . . ?
C5 C6 H6 108.0 . . ?
C7 C6 H6 108.0 . . ?
O8 C7 C6 107.55(18) . . ?
O8 C7 H7A 110.2 . . ?
C6 C7 H7A 110.2 . . ?
O8 C7 H7B 110.2 . . ?
C6 C7 H7B 110.2 . . ?
H7A C7 H7B 108.5 . . ?
O3 C8 C9 109.4(2) . . ?
O3 C8 H8A 109.8 . . ?
C9 C8 H8A 109.8 . . ?
O3 C8 H8B 109.8 . . ?
C9 C8 H8B 109.8 . . ?
H8A C8 H8B 108.2 . . ?
C14 C9 C10 117.0(3) . . ?
C14 C9 C8 121.9(3) . . ?
C10 C9 C8 121.0(3) . . ?
C9 C10 C11 121.6(3) . . ?
C9 C10 H10 119.2 . . ?
C11 C10 H10 119.2 . . ?
C12 C11 C10 120.5(3) . . ?
C12 C11 H11 119.8 . . ?
C10 C11 H11 119.8 . . ?
C11 C12 C13 119.3(4) . . ?
C11 C12 H12 120.3 . . ?
C13 C12 H12 120.3 . . ?
C12 C13 C14 120.3(3) . . ?
C12 C13 H13 119.9 . . ?
C14 C13 H13 119.9 . . ?
C9 C14 C13 121.4(3) . . ?
C9 C14 H14 119.3 . . ?
C13 C14 H14 119.3 . . ?
O5 C15 O4 110.76(18) . . ?
O5 C15 C16 112.6(2) . . ?
O4 C15 C16 105.3(2) . . ?
O5 C15 C18 104.5(2) . . ?
O4 C15 C18 110.19(19) . . ?
C16 C15 C18 113.6(2) . . ?
C15 C16 H16A 109.5 . . ?
C15 C16 H16B 109.5 . . ?
H16A C16 H16B 109.5 . . ?
C15 C16 H16C 109.5 . . ?
H16A C16 H16C 109.5 . . ?
H16B C16 H16C 109.5 . . ?
O5 C17 H17A 109.5 . . ?
O5 C17 H17B 109.5 . . ?
H17A C17 H17B 109.5 . . ?
O5 C17 H17C 109.5 . . ?
H17A C17 H17C 109.5 . . ?
H17B C17 H17C 109.5 . . ?
O6 C18 O7 110.6(2) . . ?
O6 C18 C19 113.9(2) . . ?
O7 C18 C19 104.3(2) . . ?
O6 C18 C15 104.1(2) . . ?
O7 C18 C15 110.8(2) . . ?
C19 C18 C15 113.3(2) . . ?
C18 C19 H19A 109.5 . . ?
C18 C19 H19B 109.5 . . ?
H19A C19 H19B 109.5 . . ?
C18 C19 H19C 109.5 . . ?
H19A C19 H19C 109.5 . . ?
H19B C19 H19C 109.5 . . ?
O6 C20 H20A 109.5 . . ?
O6 C20 H20B 109.5 . . ?
H20A C20 H20B 109.5 . . ?
O6 C20 H20C 109.5 . . ?
H20A C20 H20C 109.5 . . ?
H20B C20 H20C 109.5 . . ?
O8 C21 C22 110.5(2) . . ?
O8 C21 H21A 109.6 . . ?
C22 C21 H21A 109.6 . . ?
O8 C21 H21B 109.6 . . ?
C22 C21 H21B 109.6 . . ?
H21A C21 H21B 108.1 . . ?
C23 C22 C27 118.5(3) . . ?
C23 C22 C21 121.9(3) . . ?
C27 C22 C21 119.5(3) . . ?
C22 C23 C24 120.8(3) . . ?
C22 C23 H23 119.6 . . ?
C24 C23 H23 119.6 . . ?
C25 C24 C23 120.4(4) . . ?
C25 C24 H24 119.8 . . ?
C23 C24 H24 119.8 . . ?
C24 C25 C26 120.0(4) . . ?
C24 C25 H25 120.0 . . ?
C26 C25 H25 120.0 . . ?
C25 C26 C27 120.2(3) . . ?
C25 C26 H26 119.9 . . ?
C27 C26 H26 119.9 . . ?
C22 C27 C26 120.1(3) . . ?
C22 C27 H27 120.0 . . ?
C26 C27 H27 120.0 . . ?
O9 C28 C29 114.22(19) . . ?
O9 C28 H28A 108.7 . . ?
C29 C28 H28A 108.7 . . ?
O9 C28 H28B 108.7 . . ?
C29 C28 H28B 108.7 . . ?
H28A C28 H28B 107.6 . . ?
C30 C29 C34 117.8(3) . . ?
C30 C29 C28 121.7(3) . . ?
C34 C29 C28 120.4(2) . . ?
C29 C30 C31 120.5(3) . . ?
C29 C30 H30 119.8 . . ?
C31 C30 H30 119.7 . . ?
C32 C31 C30 120.3(3) . . ?
C32 C31 H31 119.9 . . ?
C30 C31 H31 119.9 . . ?
C33 C32 C31 119.4(3) . . ?
C33 C32 H32 120.3 . . ?
C31 C32 H32 120.3 . . ?
C32 C33 C34 120.5(3) . . ?
C32 C33 H33 119.7 . . ?
C34 C33 H33 119.7 . . ?
C33 C34 C29 121.4(3) . . ?
C33 C34 H34 119.3 . . ?
C29 C34 H34 119.3 . . ?
O2 C35 O1 110.02(19) . . ?
O2 C35 C36 109.98(19) . . ?
O1 C35 C36 111.8(2) . . ?
O2 C35 H35 108.3 . . ?
O1 C35 H35 108.3 . . ?
C36 C35 H35 108.3 . . ?
C37 C36 C41 118.4(3) . . ?
C37 C36 C35 121.1(2) . . ?
C41 C36 C35 120.2(2) . . ?
C36 C37 C38 121.3(3) . . ?
C36 C37 H37 119.3 . . ?
C38 C37 H37 119.3 . . ?
C39 C38 C37 119.2(3) . . ?
C39 C38 H38 120.4 . . ?
C37 C38 H38 120.4 . . ?
C40 C39 C38 120.1(3) . . ?
C40 C39 H39 120.0 . . ?
C38 C39 H39 120.0 . . ?
C39 C40 C41 120.8(3) . . ?
C39 C40 H40 119.6 . . ?
C41 C40 H40 119.6 . . ?
C36 C41 C40 120.2(3) . . ?
C36 C41 H41 119.9 . . ?
C40 C41 H41 119.9 . . ?
C35 O1 C1 110.09(18) . . ?
C35 O2 C3 110.17(17) . . ?
C8 O3 C2 116.27(19) . . ?
C15 O4 C4 113.56(16) . . ?
C15 O5 C17 115.8(2) . . ?
C18 O6 C20 116.2(3) . . ?
C18 O7 C5 113.48(17) . . ?
C21 O8 C7 111.4(2) . . ?
C6 O9 C28 115.15(19) . . ?

loop_
_geom_bond_atom_site_label_1
_geom_bond_atom_site_label_2
_geom_bond_distance
_geom_bond_site_symmetry_2
_geom_bond_publ_flag
C1 O1 1.434(3) . ?
C1 C2 1.526(3) . ?
C1 H1A 0.9700 . ?
C1 H1B 0.9700 . ?
C2 O3 1.420(3) . ?
C2 C3 1.521(3) . ?
C2 H2 0.9800 . ?
C3 O2 1.435(2) . ?
C3 C4 1.506(3) . ?
C3 H3 0.9800 . ?
C4 O4 1.436(2) . ?
C4 C5 1.510(3) . ?
C4 H4 0.9800 . ?
C5 O7 1.432(3) . ?
C5 C6 1.506(3) . ?
C5 H5 0.9800 . ?
C6 O9 1.426(3) . ?
C6 C7 1.525(3) . ?
C6 H6 0.9800 . ?
C7 O8 1.415(3) . ?
C7 H7A 0.9700 . ?
C7 H7B 0.9700 . ?
C8 O3 1.411(3) . ?
C8 C9 1.489(4) . ?
C8 H8A 0.9700 . ?
C8 H8B 0.9700 . ?
C9 C14 1.366(4) . ?
C9 C10 1.367(4) . ?
C10 C11 1.370(4) . ?
C10 H10 0.9300 . ?
C11 C12 1.349(5) . ?
C11 H11 0.9300 . ?
C12 C13 1.350(5) . ?
C12 H12 0.9300 . ?
C13 C14 1.378(4) . ?
C13 H13 0.9300 . ?
C14 H14 0.9300 . ?
C15 O5 1.410(3) . ?
C15 O4 1.414(3) . ?
C15 C16 1.511(3) . ?
C15 C18 1.535(4) . ?
C16 H16A 0.9600 . ?
C16 H16B 0.9600 . ?
C16 H16C 0.9600 . ?
C17 O5 1.410(3) . ?
C17 H17A 0.9600 . ?
C17 H17B 0.9600 . ?
C17 H17C 0.9600 . ?
C18 O6 1.416(3) . ?
C18 O7 1.423(3) . ?
C18 C19 1.532(3) . ?
C19 H19A 0.9600 . ?
C19 H19B 0.9600 . ?
C19 H19C 0.9600 . ?
C20 O6 1.427(3) . ?
C20 H20A 0.9600 . ?
C20 H20B 0.9600 . ?
C20 H20C 0.9600 . ?
C21 O8 1.410(3) . ?
C21 C22 1.493(4) . ?
C21 H21A 0.9700 . ?
C21 H21B 0.9700 . ?
C22 C23 1.357(4) . ?
C22 C27 1.376(4) . ?
C23 C24 1.382(4) . ?
C23 H23 0.9300 . ?
C24 C25 1.347(5) . ?
C24 H24 0.9300 . ?
C25 C26 1.350(5) . ?
C25 H25 0.9300 . ?
C26 C27 1.389(4) . ?
C26 H26 0.9300 . ?
C27 H27 0.9300 . ?
C28 O9 1.430(3) . ?
C28 C29 1.493(3) . ?
C28 H28A 0.9700 . ?
C28 H28B 0.9700 . ?
C29 C30 1.378(4) . ?
C29 C34 1.379(4) . ?
C30 C31 1.392(4) . ?
C30 H30 0.9300 . ?
C31 C32 1.365(5) . ?
C31 H31 0.9300 . ?
C32 C33 1.362(4) . ?
C32 H32 0.9300 . ?
C33 C34 1.369(4) . ?
C33 H33 0.9300 . ?
C34 H34 0.9300 . ?
C35 O2 1.405(2) . ?
C35 O1 1.405(3) . ?
C35 C36 1.493(3) . ?
C35 H35 0.9800 . ?
C36 C37 1.380(4) . ?
C36 C41 1.382(3) . ?
C37 C38 1.387(4) . ?
C37 H37 0.9300 . ?
C38 C39 1.376(4) . ?
C38 H38 0.9300 . ?
C39 C40 1.359(4) . ?
C39 H39 0.9300 . ?
C40 C41 1.384(4) . ?
C40 H40 0.9300 . ?
C41 H41 0.9300 . ?

loop_
_geom_torsion_atom_site_label_1
_geom_torsion_atom_site_label_2
_geom_torsion_atom_site_label_3
_geom_torsion_atom_site_label_4
_geom_torsion
_geom_torsion_site_symmetry_1
_geom_torsion_site_symmetry_2
_geom_torsion_site_symmetry_3
_geom_torsion_site_symmetry_4
_geom_torsion_publ_flag
O1 C1 C2 O3 -163.78(19) . . . . ?
O1 C1 C2 C3 -48.8(3) . . . . ?
O3 C2 C3 O2 170.29(16) . . . . ?
C1 C2 C3 O2 50.6(2) . . . . ?
O3 C2 C3 C4 -67.1(2) . . . . ?
C1 C2 C3 C4 173.2(2) . . . . ?
O2 C3 C4 O4 75.2(2) . . . . ?
C2 C3 C4 O4 -47.7(2) . . . . ?
O2 C3 C4 C5 -45.8(2) . . . . ?
C2 C3 C4 C5 -168.74(19) . . . . ?
O4 C4 C5 O7 59.6(2) . . . . ?
C3 C4 C5 O7 -179.08(17) . . . . ?
O4 C4 C5 C6 -178.68(17) . . . . ?
C3 C4 C5 C6 -57.4(2) . . . . ?
O7 C5 C6 O9 68.4(2) . . . . ?
C4 C5 C6 O9 -52.9(2) . . . . ?
O7 C5 C6 C7 -55.1(2) . . . . ?
C4 C5 C6 C7 -176.3(2) . . . . ?
O9 C6 C7 O8 163.70(19) . . . . ?
C5 C6 C7 O8 -73.5(3) . . . . ?
O3 C8 C9 C14 -39.4(4) . . . . ?
O3 C8 C9 C10 141.1(3) . . . . ?
C14 C9 C10 C11 -0.4(5) . . . . ?
C8 C9 C10 C11 179.1(3) . . . . ?
C9 C10 C11 C12 0.4(5) . . . . ?
C10 C11 C12 C13 0.1(6) . . . . ?
C11 C12 C13 C14 -0.6(5) . . . . ?
C10 C9 C14 C13 -0.1(4) . . . . ?
C8 C9 C14 C13 -179.6(3) . . . . ?
C12 C13 C14 C9 0.6(5) . . . . ?
O5 C15 C18 O6 -172.11(18) . . . . ?
O4 C15 C18 O6 68.9(2) . . . . ?
C16 C15 C18 O6 -49.0(3) . . . . ?
O5 C15 C18 O7 69.0(2) . . . . ?
O4 C15 C18 O7 -50.0(3) . . . . ?
C16 C15 C18 O7 -167.96(19) . . . . ?
O5 C15 C18 C19 -47.9(3) . . . . ?
O4 C15 C18 C19 -166.9(2) . . . . ?
C16 C15 C18 C19 75.2(3) . . . . ?
O8 C21 C22 C23 55.0(4) . . . . ?
O8 C21 C22 C27 -127.4(3) . . . . ?
C27 C22 C23 C24 -1.0(4) . . . . ?
C21 C22 C23 C24 176.6(3) . . . . ?
C22 C23 C24 C25 0.2(5) . . . . ?
C23 C24 C25 C26 0.2(5) . . . . ?
C24 C25 C26 C27 0.1(5) . . . . ?
C23 C22 C27 C26 1.3(4) . . . . ?
C21 C22 C27 C26 -176.4(3) . . . . ?
C25 C26 C27 C22 -0.9(5) . . . . ?
O9 C28 C29 C30 103.7(3) . . . . ?
O9 C28 C29 C34 -74.3(3) . . . . ?
C34 C29 C30 C31 -1.1(4) . . . . ?
C28 C29 C30 C31 -179.2(3) . . . . ?
C29 C30 C31 C32 -0.2(5) . . . . ?
C30 C31 C32 C33 1.1(5) . . . . ?
C31 C32 C33 C34 -0.6(5) . . . . ?
C32 C33 C34 C29 -0.8(4) . . . . ?
C30 C29 C34 C33 1.6(4) . . . . ?
C28 C29 C34 C33 179.7(2) . . . . ?
O2 C35 C36 C37 25.7(3) . . . . ?
O1 C35 C36 C37 148.2(2) . . . . ?
O2 C35 C36 C41 -161.3(2) . . . . ?
O1 C35 C36 C41 -38.8(3) . . . . ?
C41 C36 C37 C38 -1.0(4) . . . . ?
C35 C36 C37 C38 172.1(3) . . . . ?
C36 C37 C38 C39 -0.5(4) . . . . ?
C37 C38 C39 C40 1.8(5) . . . . ?
C38 C39 C40 C41 -1.5(5) . . . . ?
C37 C36 C41 C40 1.3(4) . . . . ?
C35 C36 C41 C40 -171.8(2) . . . . ?
C39 C40 C41 C36 0.0(4) . . . . ?
O2 C35 O1 C1 -64.1(2) . . . . ?
C36 C35 O1 C1 173.39(19) . . . . ?
C2 C1 O1 C35 55.2(3) . . . . ?
O1 C35 O2 C3 67.9(2) . . . . ?
C36 C35 O2 C3 -168.59(18) . . . . ?
C4 C3 O2 C35 172.88(18) . . . . ?
C2 C3 O2 C35 -60.6(2) . . . . ?
C9 C8 O3 C2 -171.6(2) . . . . ?
C3 C2 O3 C8 169.5(2) . . . . ?
C1 C2 O3 C8 -72.6(3) . . . . ?
O5 C15 O4 C4 -60.5(2) . . . . ?
C16 C15 O4 C4 177.5(2) . . . . ?
C18 C15 O4 C4 54.6(2) . . . . ?
C3 C4 O4 C15 176.44(18) . . . . ?
C5 C4 O4 C15 -60.1(2) . . . . ?
O4 C15 O5 C17 -58.7(3) . . . . ?
C16 C15 O5 C17 58.9(3) . . . . ?
C18 C15 O5 C17 -177.3(2) . . . . ?
O7 C18 O6 C20 -60.1(3) . . . . ?
C19 C18 O6 C20 56.9(3) . . . . ?
C15 C18 O6 C20 -179.1(2) . . . . ?
O6 C18 O7 C5 -60.3(3) . . . . ?
C19 C18 O7 C5 176.9(2) . . . . ?
C15 C18 O7 C5 54.6(2) . . . . ?
C6 C5 O7 C18 175.25(19) . . . . ?
C4 C5 O7 C18 -59.4(2) . . . . ?
C22 C21 O8 C7 -179.9(2) . . . . ?
C6 C7 O8 C21 177.4(2) . . . . ?
C5 C6 O9 C28 155.64(19) . . . . ?
C7 C6 O9 C28 -79.5(2) . . . . ?
C29 C28 O9 C6 -69.2(3) . . . . ?

loop_
_cod_related_entry_id
_cod_related_entry_database
_cod_related_entry_code
1 ChemSpider 30658718
